data_4080955
loop_
_publ_author_name
'Bielinski, Elizabeth A.'
'Dai, Wei'
'Guard, Louise M.'
'Hazari, Nilay'
'Takase, Michael K.'

_publ_section_title
;
 Synthesis, Properties, and Reactivity of Palladium and Nickel NHC
 Complexes Supported by Combinations of Allyl, Cyclopentadienyl, and
 Indenyl Ligands
;
_journal_issue 15
_journal_name_full Organometallics
_journal_page_first 4025
_journal_paper_doi 10.1021/om4002632
_journal_volume 32
_journal_year 2013
_chemical_formula_sum 'C45 H50 N2 Pd'
_chemical_formula_weight 725.27
_chemical_name_systematic
; 
 ? 
;
_space_group_IT_number 2
_symmetry_cell_setting triclinic
_symmetry_space_group_name_Hall '-P 1'
_symmetry_space_group_name_H-M 'P -1'
_atom_sites_solution_hydrogens geom
_atom_sites_solution_primary direct
_atom_sites_solution_secondary difmap
_audit_creation_method SHELXL-97
_cell_angle_alpha 88.003(6)
_cell_angle_beta 85.385(6)
_cell_angle_gamma 69.369(5)
_cell_formula_units_Z 2
_cell_length_a 9.9773(2)
_cell_length_b 10.0536(2)
_cell_length_c 19.3006(14)
_cell_measurement_reflns_used 44606
_cell_measurement_temperature 93(2)
_cell_measurement_theta_max 68.3
_cell_measurement_theta_min 2.3
_cell_volume 1805.92(15)
_computing_cell_refinement 'CrystalClear-SM Expert 2.0 r12 (Rigaku, 2011)'
_computing_data_collection 'CrystalClear-SM Expert 2.0 r12 (Rigaku, 2011)'
_computing_data_reduction 'CrystalClear-SM Expert 2.0 r12 (Rigaku, 2011)'
_computing_publication_material 'SHELXL-97 (Sheldrick, 2008)'
_computing_structure_refinement 'SHELXL-97 (Sheldrick, 2008)'
_computing_structure_solution 'SHELXS-97 (Sheldrick, 2008)'
_diffrn_ambient_temperature 93(2)
_diffrn_detector_area_resol_mean 22.2
_diffrn_measured_fraction_theta_full 0.984
_diffrn_measured_fraction_theta_max 0.984
_diffrn_measurement_device_type 'Rigaku Saturn 944+ CCD'
_diffrn_measurement_method \w
_diffrn_radiation_monochromator confocal
_diffrn_radiation_source 'microfocus rotating anode'
_diffrn_radiation_type CuK\a
_diffrn_radiation_wavelength 1.54187
_diffrn_reflns_av_R_equivalents 0.0959
_diffrn_reflns_av_sigmaI/netI 0.0521
_diffrn_reflns_limit_h_max 11
_diffrn_reflns_limit_h_min -11
_diffrn_reflns_limit_k_max 11
_diffrn_reflns_limit_k_min -11
_diffrn_reflns_limit_l_max 22
_diffrn_reflns_limit_l_min -22
_diffrn_reflns_number 56318
_diffrn_reflns_theta_full 65.98
_diffrn_reflns_theta_max 65.98
_diffrn_reflns_theta_min 2.30
_exptl_absorpt_coefficient_mu 4.388
_exptl_absorpt_correction_T_max 0.9174
_exptl_absorpt_correction_T_min 0.7487
_exptl_absorpt_correction_type multi-scan
_exptl_absorpt_process_details 'Jacobson, R. (1998) Private Communication'
_exptl_crystal_colour Orange
_exptl_crystal_density_diffrn 1.334
_exptl_crystal_density_method 'not measured'
_exptl_crystal_description Block
_exptl_crystal_F_000 760
_exptl_crystal_size_max 0.07
_exptl_crystal_size_mid 0.04
_exptl_crystal_size_min 0.02
_refine_diff_density_max 1.403
_refine_diff_density_min -1.615
_refine_diff_density_rms 0.118
_refine_ls_extinction_method none
_refine_ls_goodness_of_fit_ref 1.131
_refine_ls_hydrogen_treatment constr
_refine_ls_matrix_type full
_refine_ls_number_parameters 441
_refine_ls_number_reflns 6185
_refine_ls_number_restraints 0
_refine_ls_restrained_S_all 1.131
_refine_ls_R_factor_all 0.0530
_refine_ls_R_factor_gt 0.0494
_refine_ls_shift/su_max 0.001
_refine_ls_shift/su_mean 0.000
_refine_ls_structure_factor_coef Fsqd
_refine_ls_weighting_details 'calc w=1/[\s^2^(Fo^2^)+(0.0665P)^2^+4.6155P] where P=(Fo^2^+2Fc^2^)/3'
_refine_ls_weighting_scheme calc
_refine_ls_wR_factor_gt 0.1315
_refine_ls_wR_factor_ref 0.1367
_reflns_number_gt 5718
_reflns_number_total 6185
_reflns_threshold_expression >2sigma(I)
_cod_data_source_file om4002632_si_002.cif
_cod_data_source_block '_IndIndPd'
_cod_original_cell_volume 1805.93(14)
_cod_original_sg_symbol_H-M P-1
_cod_database_code 4080955

loop_
_symmetry_equiv_pos_as_xyz
'x, y, z'
'-x, -y, -z'

loop_
_atom_site_label
_atom_site_type_symbol
_atom_site_fract_x
_atom_site_fract_y
_atom_site_fract_z
_atom_site_U_iso_or_equiv
_atom_site_adp_type
_atom_site_occupancy
_atom_site_symmetry_multiplicity
_atom_site_calc_flag
_atom_site_refinement_flags
Pd1 Pd 1.00861(3) 0.78089(3) 0.276971(14) 0.01870(13) Uani 1 1 d .
C1 C 1.0800(5) 1.0017(5) 0.1966(2) 0.0238(9) Uani 1 1 d .
H1 H 1.0206 1.0842 0.2213 0.029 Uiso 1 1 calc R
C2 C 1.0359(5) 0.8816(5) 0.1816(2) 0.0208(9) Uani 1 1 d .
H2 H 0.9469 0.9125 0.1558 0.025 Uiso 1 1 calc R
C3 C 1.1611(5) 0.7854(5) 0.1397(2) 0.0220(9) Uani 1 1 d .
C4 C 1.1815(5) 0.6582(5) 0.1076(2) 0.0247(9) Uani 1 1 d .
H4 H 1.1060 0.6209 0.1094 0.030 Uiso 1 1 calc R
C5 C 1.3123(5) 0.5858(5) 0.0728(2) 0.0268(10) Uani 1 1 d .
H5 H 1.3264 0.4989 0.0503 0.032 Uiso 1 1 calc R
C6 C 1.4240(5) 0.6396(5) 0.0704(2) 0.0282(10) Uani 1 1 d .
H6 H 1.5146 0.5872 0.0478 0.034 Uiso 1 1 calc R
C7 C 1.4037(5) 0.7692(5) 0.1009(2) 0.0253(10) Uani 1 1 d .
H7 H 1.4791 0.8066 0.0980 0.030 Uiso 1 1 calc R
C8 C 1.2715(5) 0.8440(5) 0.1356(2) 0.0210(9) Uani 1 1 d .
C9 C 1.2156(5) 0.9801(5) 0.1708(2) 0.0237(9) Uani 1 1 d .
H9 H 1.2661 1.0434 0.1750 0.028 Uiso 1 1 calc R
C11 C 1.1469(5) 0.7583(5) 0.3642(2) 0.0270(10) Uani 1 1 d .
H11 H 1.1379 0.8420 0.3886 0.032 Uiso 1 1 calc R
C12 C 1.2359(5) 0.7072(5) 0.3035(2) 0.0261(10) Uani 1 1 d .
H12 H 1.2832 0.7582 0.2748 0.031 Uiso 1 1 calc R
C13 C 1.2428(4) 0.5629(5) 0.2926(2) 0.0210(9) Uani 1 1 d .
C14 C 1.3265(5) 0.4567(5) 0.2459(2) 0.0284(10) Uani 1 1 d .
H14 H 1.3933 0.4746 0.2124 0.034 Uiso 1 1 calc R
C15 C 1.3099(5) 0.3249(5) 0.2495(2) 0.0299(10) Uani 1 1 d .
H15 H 1.3677 0.2516 0.2188 0.036 Uiso 1 1 calc R
C16 C 1.2093(5) 0.2986(5) 0.2975(2) 0.0314(11) Uani 1 1 d .
H16 H 1.1990 0.2081 0.2988 0.038 Uiso 1 1 calc R
C17 C 1.1244(5) 0.4036(5) 0.3434(2) 0.0270(10) Uani 1 1 d .
H17 H 1.0556 0.3852 0.3755 0.032 Uiso 1 1 calc R
C18 C 1.1403(5) 0.5360(5) 0.3423(2) 0.0241(9) Uani 1 1 d .
C19 C 1.0729(5) 0.6633(5) 0.3829(2) 0.0237(9) Uani 1 1 d .
H19 H 0.9933 0.6805 0.4162 0.028 Uiso 1 1 calc R
C21 C 0.7951(4) 0.8361(4) 0.2702(2) 0.0179(8) Uani 1 1 d .
N1 N 0.6932(4) 0.8912(4) 0.32376(17) 0.0193(7) Uani 1 1 d .
C22 C 0.5552(4) 0.9340(5) 0.3029(2) 0.0224(9) Uani 1 1 d .
H22 H 0.4688 0.9765 0.3311 0.027 Uiso 1 1 calc R
C23 C 0.5673(5) 0.9037(5) 0.2348(2) 0.0238(9) Uani 1 1 d .
H23 H 0.4908 0.9193 0.2057 0.029 Uiso 1 1 calc R
N2 N 0.7129(4) 0.8454(4) 0.21517(17) 0.0185(7) Uani 1 1 d .
C31 C 0.7226(4) 0.9043(5) 0.3944(2) 0.0195(9) Uani 1 1 d .
C32 C 0.7506(5) 1.0245(5) 0.4128(2) 0.0252(10) Uani 1 1 d .
C37 C 0.7515(6) 1.1411(5) 0.3606(2) 0.0295(10) Uani 1 1 d .
H37 H 0.7542 1.1031 0.3131 0.035 Uiso 1 1 calc R
C38 C 0.8840(5) 1.1826(5) 0.3635(3) 0.0315(11) Uani 1 1 d .
H38A H 0.8868 1.2160 0.4103 0.047 Uiso 1 1 calc R
H38B H 0.8797 1.2587 0.3296 0.047 Uiso 1 1 calc R
H38C H 0.9706 1.0999 0.3524 0.047 Uiso 1 1 calc R
C39 C 0.6128(6) 1.2685(6) 0.3713(3) 0.0376(12) Uani 1 1 d .
H39A H 0.5305 1.2377 0.3688 0.056 Uiso 1 1 calc R
H39B H 0.6104 1.3398 0.3351 0.056 Uiso 1 1 calc R
H39C H 0.6085 1.3099 0.4171 0.056 Uiso 1 1 calc R
C33 C 0.7714(5) 1.0395(5) 0.4825(2) 0.0289(10) Uani 1 1 d .
H33 H 0.7932 1.1189 0.4964 0.035 Uiso 1 1 calc R
C34 C 0.7603(5) 0.9391(5) 0.5313(2) 0.0295(10) Uani 1 1 d .
H34 H 0.7730 0.9513 0.5787 0.035 Uiso 1 1 calc R
C35 C 0.7312(5) 0.8215(5) 0.5123(2) 0.0257(10) Uani 1 1 d .
H35 H 0.7233 0.7542 0.5468 0.031 Uiso 1 1 calc R
C36 C 0.7130(5) 0.8002(5) 0.4432(2) 0.0229(9) Uani 1 1 d .
C40 C 0.6901(5) 0.6665(5) 0.4215(2) 0.0267(10) Uani 1 1 d .
H40 H 0.7331 0.6439 0.3728 0.032 Uiso 1 1 calc R
C41 C 0.7638(6) 0.5382(5) 0.4676(3) 0.0343(11) Uani 1 1 d .
H41A H 0.8633 0.5309 0.4720 0.051 Uiso 1 1 calc R
H41B H 0.7628 0.4513 0.4465 0.051 Uiso 1 1 calc R
H41C H 0.7124 0.5504 0.5137 0.051 Uiso 1 1 calc R
C42 C 0.5305(6) 0.6858(6) 0.4222(3) 0.0370(12) Uani 1 1 d .
H42A H 0.5210 0.5963 0.4094 0.056 Uiso 1 1 calc R
H42B H 0.4840 0.7603 0.3888 0.056 Uiso 1 1 calc R
H42C H 0.4845 0.7133 0.4689 0.056 Uiso 1 1 calc R
C51 C 0.7597(4) 0.7967(5) 0.1444(2) 0.0198(9) Uani 1 1 d .
C52 C 0.7436(5) 0.8983(5) 0.0913(2) 0.0213(9) Uani 1 1 d .
C57 C 0.6925(5) 1.0581(5) 0.1048(2) 0.0259(10) Uani 1 1 d .
H57 H 0.6935 1.0722 0.1557 0.031 Uiso 1 1 calc R
C58 C 0.7921(5) 1.1279(5) 0.0658(3) 0.0319(11) Uani 1 1 d .
H58A H 0.7877 1.1211 0.0156 0.048 Uiso 1 1 calc R
H58B H 0.8910 1.0788 0.0783 0.048 Uiso 1 1 calc R
H58C H 0.7611 1.2281 0.0789 0.048 Uiso 1 1 calc R
C59 C 0.5385(5) 1.1314(5) 0.0842(3) 0.0305(10) Uani 1 1 d .
H59A H 0.5354 1.1210 0.0341 0.046 Uiso 1 1 calc R
H59B H 0.5061 1.2326 0.0957 0.046 Uiso 1 1 calc R
H59C H 0.4755 1.0877 0.1096 0.046 Uiso 1 1 calc R
C53 C 0.7740(5) 0.8497(5) 0.0229(2) 0.0248(9) Uani 1 1 d .
H53 H 0.7641 0.9160 -0.0144 0.030 Uiso 1 1 calc R
C54 C 0.8185(5) 0.7060(5) 0.0088(2) 0.0255(10) Uani 1 1 d .
H54 H 0.8375 0.6746 -0.0380 0.031 Uiso 1 1 calc R
C55 C 0.8356(5) 0.6080(5) 0.0623(2) 0.0244(9) Uani 1 1 d .
H55 H 0.8673 0.5097 0.0517 0.029 Uiso 1 1 calc R
C56 C 0.8070(5) 0.6507(5) 0.1318(2) 0.0220(9) Uani 1 1 d .
C60 C 0.8247(5) 0.5408(5) 0.1900(2) 0.0268(10) Uani 1 1 d .
H60 H 0.8469 0.5818 0.2323 0.032 Uiso 1 1 calc R
C61 C 0.9463(6) 0.4029(5) 0.1743(3) 0.0335(11) Uani 1 1 d .
H61A H 0.9609 0.3420 0.2158 0.050 Uiso 1 1 calc R
H61B H 1.0343 0.4224 0.1605 0.050 Uiso 1 1 calc R
H61C H 0.9228 0.3547 0.1363 0.050 Uiso 1 1 calc R
C62 C 0.6839(6) 0.5150(7) 0.2073(3) 0.0508(16) Uani 1 1 d .
H62A H 0.6576 0.4775 0.1663 0.076 Uiso 1 1 calc R
H62B H 0.6080 0.6047 0.2211 0.076 Uiso 1 1 calc R
H62C H 0.6957 0.4462 0.2456 0.076 Uiso 1 1 calc R

loop_
_atom_site_aniso_label
_atom_site_aniso_U_11
_atom_site_aniso_U_22
_atom_site_aniso_U_33
_atom_site_aniso_U_23
_atom_site_aniso_U_13
_atom_site_aniso_U_12
Pd1 0.01785(19) 0.02229(19) 0.01706(18) -0.00001(12) -0.00275(12) -0.00809(14)
C1 0.024(2) 0.020(2) 0.024(2) -0.0009(17) -0.0037(18) -0.0028(18)
C2 0.020(2) 0.025(2) 0.018(2) 0.0010(17) -0.0013(16) -0.0081(18)
C3 0.024(2) 0.027(2) 0.019(2) 0.0016(17) -0.0059(17) -0.0124(19)
C4 0.027(2) 0.025(2) 0.025(2) 0.0032(18) -0.0057(18) -0.013(2)
C5 0.029(2) 0.028(2) 0.022(2) -0.0044(18) -0.0012(18) -0.009(2)
C6 0.026(2) 0.038(3) 0.019(2) -0.0034(19) -0.0025(18) -0.010(2)
C7 0.020(2) 0.036(3) 0.023(2) -0.0015(19) -0.0026(17) -0.012(2)
C8 0.022(2) 0.023(2) 0.017(2) 0.0011(17) -0.0059(17) -0.0066(18)
C9 0.024(2) 0.027(2) 0.023(2) -0.0002(18) -0.0047(18) -0.0127(19)
C11 0.028(2) 0.030(2) 0.024(2) 0.0003(18) -0.0158(19) -0.009(2)
C12 0.022(2) 0.031(3) 0.028(2) 0.0040(19) -0.0085(18) -0.012(2)
C13 0.0053(18) 0.029(2) 0.022(2) 0.0008(17) -0.0003(15) 0.0018(17)
C14 0.023(2) 0.034(3) 0.024(2) 0.0075(19) -0.0057(18) -0.006(2)
C15 0.027(2) 0.030(3) 0.027(2) -0.0011(19) -0.0065(19) -0.001(2)
C16 0.039(3) 0.032(3) 0.027(2) 0.003(2) -0.007(2) -0.015(2)
C17 0.028(2) 0.030(2) 0.022(2) 0.0004(18) 0.0006(18) -0.010(2)
C18 0.023(2) 0.031(2) 0.019(2) 0.0016(18) -0.0040(17) -0.010(2)
C19 0.020(2) 0.030(2) 0.017(2) 0.0035(17) -0.0038(17) -0.0039(19)
C21 0.023(2) 0.0140(19) 0.017(2) -0.0040(15) -0.0002(16) -0.0069(17)
N1 0.0174(17) 0.0249(19) 0.0168(17) -0.0012(14) -0.0005(14) -0.0089(15)
C22 0.014(2) 0.027(2) 0.023(2) 0.0018(18) -0.0040(17) -0.0031(18)
C23 0.021(2) 0.032(2) 0.019(2) -0.0017(18) -0.0011(17) -0.011(2)
N2 0.0170(17) 0.0267(19) 0.0138(17) -0.0017(14) -0.0012(13) -0.0098(15)
C31 0.019(2) 0.022(2) 0.015(2) -0.0023(16) -0.0003(16) -0.0052(18)
C32 0.027(2) 0.029(2) 0.020(2) -0.0009(18) -0.0020(18) -0.009(2)
C37 0.045(3) 0.028(2) 0.021(2) -0.0007(18) -0.003(2) -0.019(2)
C38 0.040(3) 0.027(2) 0.030(3) -0.002(2) 0.001(2) -0.016(2)
C39 0.037(3) 0.036(3) 0.043(3) 0.014(2) -0.009(2) -0.016(2)
C33 0.038(3) 0.032(3) 0.021(2) -0.0077(19) -0.0006(19) -0.017(2)
C34 0.037(3) 0.032(3) 0.020(2) -0.0023(19) -0.0048(19) -0.013(2)
C35 0.030(2) 0.032(2) 0.017(2) 0.0009(18) -0.0020(18) -0.012(2)
C36 0.019(2) 0.026(2) 0.020(2) -0.0059(18) 0.0048(17) -0.0053(19)
C40 0.035(3) 0.027(2) 0.019(2) 0.0008(18) -0.0024(19) -0.013(2)
C41 0.043(3) 0.030(3) 0.034(3) 0.002(2) -0.005(2) -0.017(2)
C42 0.034(3) 0.035(3) 0.046(3) 0.002(2) -0.010(2) -0.015(2)
C51 0.016(2) 0.026(2) 0.018(2) -0.0005(17) -0.0002(16) -0.0082(18)
C52 0.019(2) 0.029(2) 0.019(2) -0.0033(17) -0.0014(16) -0.0123(19)
C57 0.036(3) 0.029(2) 0.016(2) 0.0014(18) -0.0045(18) -0.015(2)
C58 0.035(3) 0.033(3) 0.033(3) 0.006(2) -0.007(2) -0.019(2)
C59 0.030(3) 0.026(2) 0.031(3) -0.0007(19) 0.001(2) -0.005(2)
C53 0.025(2) 0.034(3) 0.019(2) 0.0040(18) -0.0029(17) -0.014(2)
C54 0.023(2) 0.037(3) 0.016(2) -0.0035(18) -0.0002(17) -0.010(2)
C55 0.025(2) 0.027(2) 0.022(2) -0.0051(18) -0.0054(17) -0.0088(19)
C56 0.021(2) 0.028(2) 0.021(2) -0.0011(18) -0.0046(17) -0.0128(19)
C60 0.032(3) 0.026(2) 0.024(2) 0.0011(18) -0.0033(19) -0.012(2)
C61 0.036(3) 0.026(2) 0.036(3) 0.004(2) -0.002(2) -0.009(2)
C62 0.036(3) 0.051(4) 0.061(4) 0.031(3) 0.002(3) -0.015(3)

loop_
_atom_type_symbol
_atom_type_description
_atom_type_scat_dispersion_real
_atom_type_scat_dispersion_imag
_atom_type_scat_source
C C 0.0181 0.0091 'International Tables Vol C Tables 4.2.6.8 and 6.1.1.4'
H H 0.0000 0.0000 'International Tables Vol C Tables 4.2.6.8 and 6.1.1.4'
N N 0.0311 0.0180 'International Tables Vol C Tables 4.2.6.8 and 6.1.1.4'
Pd Pd 0.1215 3.9337 'International Tables Vol C Tables 4.2.6.8 and 6.1.1.4'

loop_
_geom_angle_atom_site_label_1
_geom_angle_atom_site_label_2
_geom_angle_atom_site_label_3
_geom_angle
C21 Pd1 C2 92.82(17)
C21 Pd1 C11 134.15(17)
C2 Pd1 C11 123.33(17)
C21 Pd1 C12 169.75(17)
C2 Pd1 C12 97.32(17)
C11 Pd1 C12 36.94(17)
C21 Pd1 C19 109.66(16)
C2 Pd1 C19 157.26(16)
C11 Pd1 C19 36.14(17)
C12 Pd1 C19 60.13(16)
C21 Pd1 C13 142.76(15)
C2 Pd1 C13 107.98(15)
C11 Pd1 C13 56.48(16)
C12 Pd1 C13 33.72(15)
C19 Pd1 C13 55.47(14)
C9 C1 C2 111.5(4)
C9 C1 H1 124.3
C2 C1 H1 124.3
C1 C2 C3 103.7(3)
C1 C2 Pd1 108.0(3)
C3 C2 Pd1 109.3(3)
C1 C2 H2 111.9
C3 C2 H2 111.9
Pd1 C2 H2 111.9
C4 C3 C8 120.7(4)
C4 C3 C2 130.9(4)
C8 C3 C2 108.4(4)
C5 C4 C3 119.5(4)
C5 C4 H4 120.2
C3 C4 H4 120.2
C4 C5 C6 120.5(4)
C4 C5 H5 119.8
C6 C5 H5 119.8
C7 C6 C5 120.5(4)
C7 C6 H6 119.7
C5 C6 H6 119.7
C6 C7 C8 119.5(4)
C6 C7 H7 120.2
C8 C7 H7 120.2
C7 C8 C3 119.2(4)
C7 C8 C9 133.1(4)
C3 C8 C9 107.7(4)
C1 C9 C8 108.7(4)
C1 C9 H9 125.7
C8 C9 H9 125.7
C12 C11 C19 108.2(4)
C12 C11 Pd1 71.6(2)
C19 C11 Pd1 76.8(2)
C12 C11 H11 125.9
C19 C11 H11 125.9
Pd1 C11 H11 117.6
C11 C12 C13 108.0(4)
C11 C12 Pd1 71.4(3)
C13 C12 Pd1 88.0(3)
C11 C12 H12 126.0
C13 C12 H12 126.0
Pd1 C12 H12 107.5
C14 C13 C18 120.3(4)
C14 C13 C12 132.6(4)
C18 C13 C12 107.1(4)
C14 C13 Pd1 131.0(3)
C18 C13 Pd1 76.7(2)
C12 C13 Pd1 58.3(2)
C15 C14 C13 118.9(4)
C15 C14 H14 120.6
C13 C14 H14 120.6
C14 C15 C16 121.1(5)
C14 C15 H15 119.5
C16 C15 H15 119.5
C17 C16 C15 120.5(5)
C17 C16 H16 119.7
C15 C16 H16 119.7
C16 C17 C18 120.0(4)
C16 C17 H17 120.0
C18 C17 H17 120.0
C17 C18 C13 119.3(4)
C17 C18 C19 133.4(4)
C13 C18 C19 107.3(4)
C11 C19 C18 107.8(4)
C11 C19 Pd1 67.1(2)
C18 C19 Pd1 86.3(3)
C11 C19 H19 126.1
C18 C19 H19 126.1
Pd1 C19 H19 112.6
N1 C21 N2 102.4(3)
N1 C21 Pd1 124.6(3)
N2 C21 Pd1 132.7(3)
C21 N1 C22 112.5(3)
C21 N1 C31 125.3(3)
C22 N1 C31 122.2(3)
C23 C22 N1 106.4(4)
C23 C22 H22 126.8
N1 C22 H22 126.8
C22 C23 N2 106.9(4)
C22 C23 H23 126.5
N2 C23 H23 126.5
C21 N2 C23 111.7(3)
C21 N2 C51 128.5(3)
C23 N2 C51 119.7(3)
C32 C31 C36 122.6(4)
C32 C31 N1 118.6(4)
C36 C31 N1 118.7(4)
C31 C32 C33 117.9(4)
C31 C32 C37 122.2(4)
C33 C32 C37 119.8(4)
C32 C37 C39 109.9(4)
C32 C37 C38 112.1(4)
C39 C37 C38 111.9(4)
C32 C37 H37 107.6
C39 C37 H37 107.6
C38 C37 H37 107.6
C37 C38 H38A 109.5
C37 C38 H38B 109.5
H38A C38 H38B 109.5
C37 C38 H38C 109.5
H38A C38 H38C 109.5
H38B C38 H38C 109.5
C37 C39 H39A 109.5
C37 C39 H39B 109.5
H39A C39 H39B 109.5
C37 C39 H39C 109.5
H39A C39 H39C 109.5
H39B C39 H39C 109.5
C34 C33 C32 120.3(4)
C34 C33 H33 119.9
C32 C33 H33 119.9
C35 C34 C33 121.0(4)
C35 C34 H34 119.5
C33 C34 H34 119.5
C34 C35 C36 120.8(4)
C34 C35 H35 119.6
C36 C35 H35 119.6
C35 C36 C31 117.4(4)
C35 C36 C40 120.9(4)
C31 C36 C40 121.6(4)
C36 C40 C42 112.4(4)
C36 C40 C41 112.3(4)
C42 C40 C41 108.4(4)
C36 C40 H40 107.9
C42 C40 H40 107.9
C41 C40 H40 107.9
C40 C41 H41A 109.5
C40 C41 H41B 109.5
H41A C41 H41B 109.5
C40 C41 H41C 109.5
H41A C41 H41C 109.5
H41B C41 H41C 109.5
C40 C42 H42A 109.5
C40 C42 H42B 109.5
H42A C42 H42B 109.5
C40 C42 H42C 109.5
H42A C42 H42C 109.5
H42B C42 H42C 109.5
C56 C51 C52 122.9(4)
C56 C51 N2 118.4(4)
C52 C51 N2 118.5(4)
C53 C52 C51 117.6(4)
C53 C52 C57 119.1(4)
C51 C52 C57 123.2(4)
C59 C57 C52 110.8(4)
C59 C57 C58 109.9(4)
C52 C57 C58 111.8(4)
C59 C57 H57 108.1
C52 C57 H57 108.1
C58 C57 H57 108.1
C57 C58 H58A 109.5
C57 C58 H58B 109.5
H58A C58 H58B 109.5
C57 C58 H58C 109.5
H58A C58 H58C 109.5
H58B C58 H58C 109.5
C57 C59 H59A 109.5
C57 C59 H59B 109.5
H59A C59 H59B 109.5
C57 C59 H59C 109.5
H59A C59 H59C 109.5
H59B C59 H59C 109.5
C54 C53 C52 120.7(4)
C54 C53 H53 119.7
C52 C53 H53 119.7
C55 C54 C53 120.5(4)
C55 C54 H54 119.8
C53 C54 H54 119.8
C54 C55 C56 121.2(4)
C54 C55 H55 119.4
C56 C55 H55 119.4
C55 C56 C51 117.1(4)
C55 C56 C60 120.4(4)
C51 C56 C60 122.5(4)
C61 C60 C56 113.3(4)
C61 C60 C62 110.8(4)
C56 C60 C62 110.1(4)
C61 C60 H60 107.5
C56 C60 H60 107.5
C62 C60 H60 107.5
C60 C61 H61A 109.5
C60 C61 H61B 109.5
H61A C61 H61B 109.5
C60 C61 H61C 109.5
H61A C61 H61C 109.5
H61B C61 H61C 109.5
C60 C62 H62A 109.5
C60 C62 H62B 109.5
H62A C62 H62B 109.5
C60 C62 H62C 109.5
H62A C62 H62C 109.5
H62B C62 H62C 109.5

loop_
_geom_bond_atom_site_label_1
_geom_bond_atom_site_label_2
_geom_bond_distance
Pd1 C21 2.018(4)
Pd1 C2 2.115(4)
Pd1 C11 2.218(4)
Pd1 C12 2.221(4)
Pd1 C19 2.345(4)
Pd1 C13 2.610(4)
C1 C9 1.347(6)
C1 C2 1.467(6)
C1 H1 0.9500
C2 C3 1.480(6)
C2 H2 1.0000
C3 C4 1.383(6)
C3 C8 1.417(6)
C4 C5 1.381(6)
C4 H4 0.9500
C5 C6 1.397(7)
C5 H5 0.9500
C6 C7 1.390(7)
C6 H6 0.9500
C7 C8 1.396(6)
C7 H7 0.9500
C8 C9 1.453(6)
C9 H9 0.9500
C11 C12 1.406(7)
C11 C19 1.421(7)
C11 H11 0.9500
C12 C13 1.450(6)
C12 H12 0.9500
C13 C14 1.403(6)
C13 C18 1.435(6)
C14 C15 1.392(7)
C14 H14 0.9500
C15 C16 1.398(7)
C15 H15 0.9500
C16 C17 1.390(7)
C16 H16 0.9500
C17 C18 1.394(6)
C17 H17 0.9500
C18 C19 1.443(6)
C19 H19 0.9500
C21 N1 1.373(5)
C21 N2 1.373(5)
N1 C22 1.379(5)
N1 C31 1.438(5)
C22 C23 1.347(6)
C22 H22 0.9500
C23 N2 1.386(6)
C23 H23 0.9500
N2 C51 1.450(5)
C31 C32 1.395(6)
C31 C36 1.406(6)
C32 C33 1.399(6)
C32 C37 1.521(6)
C37 C39 1.524(7)
C37 C38 1.526(7)
C37 H37 1.0000
C38 H38A 0.9800
C38 H38B 0.9800
C38 H38C 0.9800
C39 H39A 0.9800
C39 H39B 0.9800
C39 H39C 0.9800
C33 C34 1.384(7)
C33 H33 0.9500
C34 C35 1.381(7)
C34 H34 0.9500
C35 C36 1.395(6)
C35 H35 0.9500
C36 C40 1.519(6)
C40 C42 1.533(7)
C40 C41 1.534(7)
C40 H40 1.0000
C41 H41A 0.9800
C41 H41B 0.9800
C41 H41C 0.9800
C42 H42A 0.9800
C42 H42B 0.9800
C42 H42C 0.9800
C51 C56 1.399(6)
C51 C52 1.399(6)
C52 C53 1.397(6)
C52 C57 1.530(6)
C57 C59 1.529(7)
C57 C58 1.543(6)
C57 H57 1.0000
C58 H58A 0.9800
C58 H58B 0.9800
C58 H58C 0.9800
C59 H59A 0.9800
C59 H59B 0.9800
C59 H59C 0.9800
C53 C54 1.383(7)
C53 H53 0.9500
C54 C55 1.380(7)
C54 H54 0.9500
C55 C56 1.398(6)
C55 H55 0.9500
C56 C60 1.524(6)
C60 C61 1.507(7)
C60 C62 1.526(7)
C60 H60 1.0000
C61 H61A 0.9800
C61 H61B 0.9800
C61 H61C 0.9800
C62 H62A 0.9800
C62 H62B 0.9800
C62 H62C 0.9800
